data_4327360
loop_
_publ_author_name
'Ben-Jie Liaw'
'Tarlok S. Lobana'
'Ya-Wen Lin'
'Ju-Chun Wang'
'C. W. Liu'

_publ_section_title
;
 Versatility of Dithiophosphates in the Syntheses of Copper(I) Complexes
 with Bis(diphenylphosphino)alkanes: Abstraction of Chloride from
 Dichloromethane
;
_journal_name_full 'Inorganic Chemistry'
_journal_page_first 9921
_journal_page_last 9929
_journal_paper_doi 10.1021/ic051166+
_journal_volume 44
_journal_year 2005
_chemical_formula_sum 'C33 H40 Cl2 Cu O2 P3 S2'
_chemical_formula_weight 760.12
_chemical_name_systematic
; 
 ? 
;
_space_group_IT_number 15
_symmetry_cell_setting monoclinic
_symmetry_space_group_name_Hall '-C 2yc'
_symmetry_space_group_name_H-M 'C 1 2/c 1'
_atom_sites_solution_hydrogens geom
_atom_sites_solution_primary direct
_atom_sites_solution_secondary difmap
_audit_creation_method SHELXL-97
_cell_angle_alpha 90.00
_cell_angle_beta 126.67(2)
_cell_angle_gamma 90.00
_cell_formula_units_Z 4
_cell_length_a 19.672(4)
_cell_length_b 17.197(2)
_cell_length_c 13.680(5)
_cell_measurement_reflns_used 18
_cell_measurement_temperature 293(2)
_cell_measurement_theta_max 9.51
_cell_measurement_theta_min 4.64
_cell_volume 3712.0(19)
_computing_cell_refinement 'Bruker XSCANS'
_computing_data_collection 'Bruker XSCANS'
_computing_data_reduction 'Bruker SHELXTL'
_computing_molecular_graphics 'Bruker SHELXTL'
_computing_publication_material 'Bruker SHELXTL'
_computing_structure_refinement 'SHELXL-97 (Sheldrick, 1997)'
_computing_structure_solution 'SHELXS-97 (Sheldrick, 1990)'
_diffrn_ambient_temperature 293(2)
_diffrn_measured_fraction_theta_full 0.984
_diffrn_measured_fraction_theta_max 0.984
_diffrn_measurement_device_type 'Bruker P4'
_diffrn_measurement_method '\w scans'
_diffrn_radiation_monochromator graphite
_diffrn_radiation_source 'fine-focus sealed tube'
_diffrn_radiation_type MoK\a
_diffrn_radiation_wavelength 0.71073
_diffrn_reflns_av_R_equivalents 0.0524
_diffrn_reflns_av_sigmaI/netI 0.1071
_diffrn_reflns_limit_h_max 1
_diffrn_reflns_limit_h_min -21
_diffrn_reflns_limit_k_max 1
_diffrn_reflns_limit_k_min -18
_diffrn_reflns_limit_l_max 14
_diffrn_reflns_limit_l_min -12
_diffrn_reflns_number 2848
_diffrn_reflns_theta_full 22.51
_diffrn_reflns_theta_max 22.51
_diffrn_reflns_theta_min 1.75
_diffrn_standards_interval_count 97
_diffrn_standards_number 3
_exptl_absorpt_coefficient_mu 1.002
_exptl_absorpt_correction_T_max 0.9060
_exptl_absorpt_correction_T_min 0.8567
_exptl_absorpt_correction_type empirical
_exptl_crystal_colour colorless
_exptl_crystal_density_diffrn 1.360
_exptl_crystal_description collumn
_exptl_crystal_F_000 1576
_exptl_crystal_size_max 0.2
_exptl_crystal_size_mid 0.1
_exptl_crystal_size_min 0.1
_refine_diff_density_max 0.615
_refine_diff_density_min -0.368
_refine_diff_density_rms 0.112
_refine_ls_extinction_method none
_refine_ls_goodness_of_fit_ref 1.025
_refine_ls_hydrogen_treatment mixed
_refine_ls_matrix_type full
_refine_ls_number_parameters 196
_refine_ls_number_reflns 2390
_refine_ls_number_restraints 0
_refine_ls_restrained_S_all 1.025
_refine_ls_R_factor_all 0.1323
_refine_ls_R_factor_gt 0.0622
_refine_ls_shift/su_max 0.000
_refine_ls_shift/su_mean 0.000
_refine_ls_structure_factor_coef Fsqd
_refine_ls_weighting_details 'calc w=1/[\s^2^(Fo^2^)+(0.0783P)^2^+0.0000P] where P=(Fo^2^+2Fc^2^)/3'
_refine_ls_weighting_scheme calc
_refine_ls_wR_factor_gt 0.1342
_refine_ls_wR_factor_ref 0.1705
_reflns_number_gt 1388
_reflns_number_total 2390
_reflns_threshold_expression >2sigma(I)
_cod_data_source_file ic0511662Bsi20050713_125342_8.cif
_cod_data_source_block 8
_cod_original_cell_volume 3711.9(16)
_cod_database_code 4327360

loop_
_symmetry_equiv_pos_as_xyz
'x, y, z'
'-x, y, -z+1/2'
'x+1/2, y+1/2, z'
'-x+1/2, y+1/2, -z+1/2'
'-x, -y, -z'
'x, -y, z-1/2'
'-x+1/2, -y+1/2, -z'
'x+1/2, -y+1/2, z-1/2'

loop_
_atom_site_label
_atom_site_type_symbol
_atom_site_fract_x
_atom_site_fract_y
_atom_site_fract_z
_atom_site_U_iso_or_equiv
_atom_site_adp_type
_atom_site_occupancy
_atom_site_symmetry_multiplicity
_atom_site_calc_flag
_atom_site_refinement_flags
Cu1 Cu 0.5000 0.06547(8) 0.7500 0.0456(5) Uani 1 2 d S
P1 P 0.5000 0.23683(17) 0.7500 0.0448(8) Uani 1 2 d S
P2 P 0.57241(13) -0.01083(12) 0.92250(18) 0.0398(6) Uani 1 1 d .
S1 S 0.41810(13) 0.17198(12) 0.75378(19) 0.0486(6) Uani 1 1 d .
O1 O 0.4560(4) 0.3001(3) 0.6438(5) 0.0590(17) Uani 1 1 d .
Cl1 Cl 0.5620(4) 0.5324(2) 0.8771(4) 0.224(3) Uani 1 1 d .
C1 C 0.4161(5) 0.2792(5) 0.5177(7) 0.052(2) Uani 1 1 d .
H1A H 0.4213 0.2230 0.5122 0.062 Uiso 1 1 calc R
C2 C 0.4615(6) 0.3206(6) 0.4766(8) 0.074(3) Uani 1 1 d .
H2A H 0.5197 0.3042 0.5253 0.111 Uiso 1 1 calc R
H2B H 0.4589 0.3756 0.4855 0.111 Uiso 1 1 calc R
H2C H 0.4353 0.3085 0.3926 0.111 Uiso 1 1 calc R
C3 C 0.3234(6) 0.3003(5) 0.4453(8) 0.069(3) Uani 1 1 d .
H3A H 0.2978 0.2717 0.4759 0.103 Uiso 1 1 calc R
H3B H 0.2955 0.2875 0.3611 0.103 Uiso 1 1 calc R
H3C H 0.3180 0.3550 0.4529 0.103 Uiso 1 1 calc R
C11 C 0.6028(5) -0.1050(5) 0.8980(6) 0.041(2) Uani 1 1 d .
C12 C 0.6520(6) -0.1046(6) 0.8558(8) 0.063(3) Uani 1 1 d .
H12A H 0.6670 -0.0574 0.8404 0.076 Uiso 1 1 calc R
C13 C 0.6786(6) -0.1727(7) 0.8367(9) 0.073(3) Uani 1 1 d .
H13A H 0.7131 -0.1713 0.8111 0.088 Uiso 1 1 calc R
C14 C 0.6548(6) -0.2430(6) 0.8549(8) 0.073(3) Uani 1 1 d .
H14A H 0.6713 -0.2893 0.8394 0.088 Uiso 1 1 calc R
C15 C 0.6062(7) -0.2440(6) 0.8965(10) 0.083(3) Uani 1 1 d .
H15A H 0.5908 -0.2912 0.9112 0.100 Uiso 1 1 calc R
C16 C 0.5807(6) -0.1763(5) 0.9163(9) 0.072(3) Uani 1 1 d .
H16A H 0.5471 -0.1783 0.9432 0.086 Uiso 1 1 calc R
C21 C 0.6730(5) 0.0199(5) 1.0644(7) 0.041(2) Uani 1 1 d .
C22 C 0.7119(6) -0.0237(5) 1.1706(8) 0.067(3) Uani 1 1 d .
H22A H 0.6866 -0.0695 1.1704 0.080 Uiso 1 1 calc R
C23 C 0.7867(7) -0.0002(6) 1.2753(8) 0.083(3) Uani 1 1 d .
H23A H 0.8121 -0.0311 1.3446 0.100 Uiso 1 1 calc R
C24 C 0.8253(6) 0.0676(6) 1.2810(9) 0.077(3) Uani 1 1 d .
H24A H 0.8751 0.0843 1.3536 0.093 Uiso 1 1 calc R
C25 C 0.7879(6) 0.1102(6) 1.1756(9) 0.070(3) Uani 1 1 d .
H25A H 0.8142 0.1553 1.1758 0.083 Uiso 1 1 calc R
C26 C 0.7113(5) 0.0870(5) 1.0684(7) 0.052(2) Uani 1 1 d .
H26A H 0.6860 0.1176 0.9989 0.063 Uiso 1 1 calc R
C31 C 0.5091(5) -0.0357(4) 0.9772(7) 0.040(2) Uani 1 1 d .
H31A H 0.4561 -0.0592 0.9114 0.048 Uiso 1 1 calc R
H31B H 0.5398 -0.0734 1.0426 0.048 Uiso 1 1 calc R
C101 C 0.5000 0.4796(10) 0.7500 0.125(7) Uani 1 2 d S

loop_
_atom_site_aniso_label
_atom_site_aniso_U_11
_atom_site_aniso_U_22
_atom_site_aniso_U_33
_atom_site_aniso_U_23
_atom_site_aniso_U_13
_atom_site_aniso_U_12
Cu1 0.0560(10) 0.0412(9) 0.0455(9) 0.000 0.0335(8) 0.000
P1 0.058(2) 0.0359(18) 0.0410(18) 0.000 0.0301(17) 0.000
P2 0.0417(13) 0.0400(13) 0.0415(12) -0.0008(10) 0.0268(11) -0.0028(11)
S1 0.0512(14) 0.0485(14) 0.0522(13) -0.0021(11) 0.0342(12) 0.0031(11)
O1 0.091(5) 0.045(3) 0.045(3) 0.003(3) 0.044(3) 0.010(3)
Cl1 0.337(7) 0.111(3) 0.126(3) -0.033(3) 0.086(4) 0.001(4)
C1 0.058(6) 0.047(5) 0.046(5) 0.004(4) 0.028(5) 0.003(5)
C2 0.083(7) 0.086(8) 0.065(6) 0.001(6) 0.051(6) -0.012(6)
C3 0.066(7) 0.070(7) 0.061(6) 0.006(5) 0.033(6) -0.004(6)
C11 0.046(5) 0.042(5) 0.032(5) 0.006(4) 0.023(4) 0.008(4)
C12 0.076(7) 0.062(6) 0.067(6) 0.004(5) 0.051(6) 0.005(6)
C13 0.076(7) 0.085(8) 0.087(8) -0.008(6) 0.064(7) 0.012(6)
C14 0.088(8) 0.060(7) 0.071(7) -0.012(6) 0.047(7) 0.020(6)
C15 0.121(9) 0.051(7) 0.110(9) -0.007(6) 0.086(8) 0.003(6)
C16 0.098(8) 0.045(6) 0.096(8) 0.001(5) 0.071(7) 0.001(6)
C21 0.040(5) 0.042(5) 0.043(5) 0.008(4) 0.026(4) 0.006(4)
C22 0.061(7) 0.054(6) 0.066(7) 0.013(5) 0.027(6) -0.009(5)
C23 0.079(8) 0.080(8) 0.042(6) 0.023(5) 0.010(6) -0.006(7)
C24 0.058(7) 0.088(8) 0.053(6) 0.001(6) 0.016(5) -0.016(7)
C25 0.048(6) 0.073(7) 0.078(7) 0.003(6) 0.032(6) -0.012(6)
C26 0.043(6) 0.063(7) 0.043(5) 0.009(4) 0.021(5) -0.003(5)
C31 0.042(5) 0.042(5) 0.042(5) -0.005(4) 0.028(4) -0.006(4)
C101 0.171(19) 0.071(12) 0.114(15) 0.000 0.076(14) 0.000

loop_
_atom_type_symbol
_atom_type_description
_atom_type_scat_dispersion_real
_atom_type_scat_dispersion_imag
_atom_type_scat_source
C C 0.0033 0.0016 'International Tables Vol C Tables 4.2.6.8 and 6.1.1.4'
H H 0.0000 0.0000 'International Tables Vol C Tables 4.2.6.8 and 6.1.1.4'
O O 0.0106 0.0060 'International Tables Vol C Tables 4.2.6.8 and 6.1.1.4'
P P 0.1023 0.0942 'International Tables Vol C Tables 4.2.6.8 and 6.1.1.4'
S S 0.1246 0.1234 'International Tables Vol C Tables 4.2.6.8 and 6.1.1.4'
Cu Cu 0.3201 1.2651 'International Tables Vol C Tables 4.2.6.8 and 6.1.1.4'
Cl Cl 0.1484 0.1585 'International Tables Vol C Tables 4.2.6.8 and 6.1.1.4'

loop_
_geom_angle_atom_site_label_1
_geom_angle_atom_site_label_2
_geom_angle_atom_site_label_3
_geom_angle
_geom_angle_site_symmetry_1
_geom_angle_site_symmetry_3
P2 Cu1 P2 110.53(12) 2_656 .
P2 Cu1 S1 114.50(7) 2_656 2_656
P2 Cu1 S1 115.70(8) . 2_656
P2 Cu1 S1 115.70(8) 2_656 .
P2 Cu1 S1 114.50(7) . .
S1 Cu1 S1 83.77(11) 2_656 .
O1 P1 O1 94.0(4) 2_656 .
O1 P1 S1 113.6(2) 2_656 2_656
O1 P1 S1 111.5(2) . 2_656
O1 P1 S1 111.5(2) 2_656 .
O1 P1 S1 113.6(2) . .
S1 P1 S1 111.65(18) 2_656 .
C11 P2 C21 100.7(4) . .
C11 P2 C31 104.1(4) . .
C21 P2 C31 101.5(4) . .
C11 P2 Cu1 112.8(2) . .
C21 P2 Cu1 122.4(3) . .
C31 P2 Cu1 113.2(3) . .
P1 S1 Cu1 82.29(10) . .
C1 O1 P1 121.9(5) . .
O1 C1 C2 108.0(7) . .
O1 C1 C3 107.8(7) . .
C2 C1 C3 113.5(7) . .
C16 C11 C12 117.0(8) . .
C16 C11 P2 125.8(7) . .
C12 C11 P2 117.2(7) . .
C13 C12 C11 121.0(9) . .
C12 C13 C14 120.5(9) . .
C13 C14 C15 118.9(9) . .
C16 C15 C14 120.2(10) . .
C15 C16 C11 122.4(9) . .
C26 C21 C22 118.0(8) . .
C26 C21 P2 120.5(6) . .
C22 C21 P2 121.5(7) . .
C23 C22 C21 120.8(9) . .
C22 C23 C24 121.8(9) . .
C23 C24 C25 117.6(9) . .
C24 C25 C26 121.0(9) . .
C21 C26 C25 120.7(8) . .
C31 C31 P2 111.2(7) 5_657 .
Cl1 C101 Cl1 114.3(10) . 2_656

loop_
_geom_bond_atom_site_label_1
_geom_bond_atom_site_label_2
_geom_bond_distance
_geom_bond_site_symmetry_2
Cu1 P2 2.303(2) 2_656
Cu1 P2 2.303(2) .
Cu1 S1 2.460(2) 2_656
Cu1 S1 2.460(2) .
P1 O1 1.593(6) 2_656
P1 O1 1.593(5) .
P1 S1 1.985(3) 2_656
P1 S1 1.985(3) .
P2 C11 1.825(8) .
P2 C21 1.837(8) .
P2 C31 1.845(7) .
O1 C1 1.451(9) .
Cl1 C101 1.674(9) .
C1 C2 1.490(11) .
C1 C3 1.509(11) .
C11 C16 1.373(11) .
C11 C12 1.391(11) .
C12 C13 1.372(12) .
C13 C14 1.372(13) .
C14 C15 1.373(13) .
C15 C16 1.358(12) .
C21 C26 1.360(10) .
C21 C22 1.390(11) .
C22 C23 1.365(11) .
C23 C24 1.368(13) .
C24 C25 1.375(12) .
C25 C26 1.394(11) .
C31 C31 1.514(13) 5_657
C101 Cl1 1.674(9) 2_656
